data_2207982
loop_
_publ_author_name
'Timothy J. Prior'

_publ_section_title
;
 Tris(ethylenediamine-\k^2^<i>N,N</i>')cadmium(II) dinitrate
;
_journal_coeditor_code BT6805
_journal_issue 2
_journal_name_full 'Acta Crystallographica Section E'
_journal_page_first m352
_journal_page_last m354
_journal_paper_doi 10.1107/S1600536806002170
_journal_volume 62
_journal_year 2006
_chemical_formula_iupac '[Cd (C2 H8 N2)3] (N O3)2'
_chemical_formula_moiety 'C6 H24 Cd N6 2+, 2N O3 -'
_chemical_formula_sum 'C6 H24 Cd N8 O6'
_chemical_formula_weight 416.73
_chemical_name_common
;
Tris(ethylenediamine) cadmium nitrate
;
_chemical_name_systematic
;
Tris(ethylenediamine-\k^2^N,N')cadmium(II) dinitrate
;
_space_group_IT_number 15
_symmetry_cell_setting monoclinic
_symmetry_space_group_name_Hall '-I 2ya'
_symmetry_space_group_name_H-M 'I 1 2/a 1'
_atom_sites_solution_hydrogens geom
_atom_sites_solution_primary direct
_atom_sites_solution_secondary difmap
_audit_creation_method SHELXL-97
_cell_angle_alpha 90.00
_cell_angle_beta 90.2460(10)
_cell_angle_gamma 90.00
_cell_formula_units_Z 8
_cell_length_a 15.2574(12)
_cell_length_b 11.0441(8)
_cell_length_c 19.155(2)
_cell_measurement_reflns_used 2733
_cell_measurement_temperature 150(2)
_cell_measurement_theta_max 23.04
_cell_measurement_theta_min 2.94
_cell_volume 3227.7(5)
_computing_cell_refinement APEXII
_computing_data_collection 'APEXII (Bruker, 2004)'
_computing_data_reduction APEXII
_computing_molecular_graphics 'WinGX (Version 1.64; Farrugia, 1999)'
_computing_publication_material SHELXL97
_computing_structure_refinement 'SHELXL97 (Sheldrick, 1997)'
_computing_structure_solution 'SHELXS97 (Sheldrick, 1997)'
_diffrn_ambient_temperature 150(2)
_diffrn_measured_fraction_theta_full 0.999
_diffrn_measured_fraction_theta_max 0.946
_diffrn_measurement_device_type 'Bruker D8 diffractometer'
_diffrn_measurement_method '\w rotation with narrow frame'
_diffrn_radiation_monochromator 'silicon 111'
_diffrn_radiation_source 'Daresbury SRS, Station 9.8'
_diffrn_radiation_type synchrotron
_diffrn_radiation_wavelength 0.67110
_diffrn_reflns_av_R_equivalents 0.0758
_diffrn_reflns_av_sigmaI/netI 0.0781
_diffrn_reflns_limit_h_max 23
_diffrn_reflns_limit_h_min -22
_diffrn_reflns_limit_k_max 16
_diffrn_reflns_limit_k_min -16
_diffrn_reflns_limit_l_max 28
_diffrn_reflns_limit_l_min -29
_diffrn_reflns_number 20814
_diffrn_reflns_theta_full 29.00
_diffrn_reflns_theta_max 31.07
_diffrn_reflns_theta_min 2.01
_diffrn_standards_decay_% 0
_diffrn_standards_interval_count 0
_diffrn_standards_interval_time 0
_diffrn_standards_number 0
_exptl_absorpt_coefficient_mu 1.392
_exptl_absorpt_correction_T_max 1.00
_exptl_absorpt_correction_T_min 0.6473
_exptl_absorpt_correction_type multi-scan
_exptl_absorpt_process_details '(SADABS; Bruker, 2004)'
_exptl_crystal_colour colourless
_exptl_crystal_density_diffrn 1.715
_exptl_crystal_density_method 'not measured'
_exptl_crystal_description block
_exptl_crystal_F_000 1696
_exptl_crystal_size_max 0.015
_exptl_crystal_size_mid 0.01
_exptl_crystal_size_min 0.008
_refine_diff_density_max 1.032
_refine_diff_density_min -0.690
_refine_ls_extinction_method none
_refine_ls_goodness_of_fit_ref 1.071
_refine_ls_hydrogen_treatment mixed
_refine_ls_matrix_type full
_refine_ls_number_parameters 240
_refine_ls_number_reflns 5813
_refine_ls_number_restraints 27
_refine_ls_restrained_S_all 1.083
_refine_ls_R_factor_all 0.0631
_refine_ls_R_factor_gt 0.0495
_refine_ls_shift/su_max 0.001
_refine_ls_shift/su_mean 0.000
_refine_ls_structure_factor_coef Fsqd
_refine_ls_weighting_details 'calc w=1/[\s^2^(Fo^2^)+(0.0288P)^2^+0.6151P] where P=(Fo^2^+2Fc^2^)/3'
_refine_ls_weighting_scheme calc
_refine_ls_wR_factor_gt 0.1084
_refine_ls_wR_factor_ref 0.1181
_reflns_number_gt 4525
_reflns_number_total 5813
_reflns_threshold_expression I>2\s(I)
_cod_data_source_file bt6805.cif
_cod_data_source_block I
_cod_original_cell_volume 3227.6(5)
_cod_original_sg_symbol_H-M 'I 2/a'
_cod_database_code 2207982
_cod_database_fobs_code 2207982

loop_
_symmetry_equiv_pos_as_xyz
'x, y, z'
'-x+1/2, y, -z'
'x+1/2, y+1/2, z+1/2'
'-x+1, y+1/2, -z+1/2'
'-x, -y, -z'
'x-1/2, -y, z'
'-x+1/2, -y+1/2, -z+1/2'
'x, -y+1/2, z+1/2'

loop_
_atom_site_label
_atom_site_fract_x
_atom_site_fract_y
_atom_site_fract_z
_atom_site_U_iso_or_equiv
_atom_site_adp_type
_atom_site_calc_flag
_atom_site_refinement_flags
_atom_site_occupancy
_atom_site_disorder_assembly
_atom_site_disorder_group
_atom_site_type_symbol
Cd1 0.442462(15) 0.23521(2) 0.129797(11) 0.02619(8) Uani d . 1 . . Cd
N1 0.5590(2) 0.3111(3) 0.06172(18) 0.0370(7) Uani d D 1 . . N
N2 0.5730(2) 0.1975(3) 0.19676(17) 0.0349(6) Uani d D 1 . . N
N3 0.3995(2) 0.4060(3) 0.19550(14) 0.0304(6) Uani d D 1 . . N
N4 0.33449(18) 0.3296(2) 0.06123(14) 0.0267(5) Uani d D 1 . . N
N5 0.3585(2) 0.1068(3) 0.20132(15) 0.0311(6) Uani d D 1 . . N
N6 0.4291(2) 0.0502(3) 0.06669(15) 0.0337(6) Uani d D 1 . . N
C2 0.6452(3) 0.2678(3) 0.1657(2) 0.0437(10) Uani d . 1 . . C
H2A 0.7009 0.2366 0.1825 0.052 Uiso calc R 1 . . H
H2B 0.6406 0.3518 0.1800 0.052 Uiso calc R 1 . . H
C1 0.6422(3) 0.2600(3) 0.0876(2) 0.0420(9) Uani d . 1 . . C
H1A 0.6910 0.3045 0.0680 0.050 Uiso calc R 1 . . H
H1B 0.6471 0.1761 0.0732 0.050 Uiso calc R 1 . . H
C3 0.3177(2) 0.4542(3) 0.16578(17) 0.0342(7) Uani d . 1 . . C
H3A 0.3087 0.5363 0.1823 0.041 Uiso calc R 1 . . H
H3B 0.2687 0.4053 0.1813 0.041 Uiso calc R 1 . . H
C4 0.3208(2) 0.4540(3) 0.08681(17) 0.0317(7) Uani d . 1 . . C
H4A 0.2662 0.4857 0.0682 0.038 Uiso calc R 1 . . H
H4B 0.3682 0.5056 0.0710 0.038 Uiso calc R 1 . . H
C5 0.3646(2) -0.0180(3) 0.17641(19) 0.0384(8) Uani d . 1 . . C
H5A 0.3175 -0.0656 0.1963 0.046 Uiso calc R 1 . . H
H5B 0.4198 -0.0529 0.1915 0.046 Uiso calc R 1 . . H
C6 0.3586(2) -0.0220(3) 0.09748(19) 0.0384(8) Uani d . 1 . . C
H6A 0.3631 -0.1052 0.0816 0.046 Uiso calc R 1 . . H
H6B 0.3023 0.0095 0.0824 0.046 Uiso calc R 1 . . H
N20 0.0311(5) 0.3791(7) 0.1174(3) 0.0309(9) Uiso d PD 0.477(8) A 1 N
O20 -0.0252(4) 0.2931(6) 0.1166(5) 0.0418(7) Uiso d PD 0.477(8) A 1 O
O21 0.0435(5) 0.4291(8) 0.1724(4) 0.0418(7) Uiso d PD 0.477(8) A 1 O
O22 0.0550(5) 0.4171(8) 0.0609(4) 0.0418(7) Uiso d PD 0.477(8) A 1 O
N20B 0.0159(5) 0.3553(6) 0.1143(3) 0.0309(9) Uiso d PD 0.331(6) B 2 N
O20B -0.0219(6) 0.2656(7) 0.0867(6) 0.0418(7) Uiso d PD 0.331(6) B 2 O
O21B 0.0136(6) 0.3783(9) 0.1762(4) 0.0418(7) Uiso d PD 0.331(6) B 2 O
O22B 0.0724(6) 0.4106(10) 0.0732(5) 0.0418(7) Uiso d PD 0.331(6) B 2 O
N20C 0.0159(5) 0.3553(6) 0.1143(3) 0.0309(9) Uiso d P 0.195(7) C 3 N
O20C -0.0367(10) 0.3012(14) 0.1498(10) 0.0418(7) Uiso d P 0.195(7) C 3 O
O21C 0.0640(11) 0.4458(16) 0.1619(9) 0.0418(7) Uiso d P 0.195(7) C 3 O
O22C 0.0388(11) 0.3729(16) 0.0589(8) 0.0418(7) Uiso d P 0.195(7) C 3 O
O10 0.17031(18) 0.1547(2) 0.05793(12) 0.0404(6) Uani d . 1 . . O
O11 0.17461(16) 0.1930(2) 0.16849(12) 0.0330(5) Uani d . 1 . . O
O12 0.09792(18) 0.0432(2) 0.12984(14) 0.0456(7) Uani d . 1 . . O
N10 0.14703(17) 0.1306(2) 0.11827(13) 0.0247(5) Uani d . 1 . . N
H2C 0.564(3) 0.218(4) 0.2379(12) 0.042(12) Uiso d D 1 . . H
H1D 0.557(2) 0.3877(17) 0.0653(18) 0.026(9) Uiso d D 1 . . H
H4D 0.2885(17) 0.286(3) 0.062(2) 0.028(10) Uiso d D 1 . . H
H5C 0.3063(14) 0.130(3) 0.200(2) 0.040(11) Uiso d D 1 . . H
H4C 0.353(2) 0.329(3) 0.0198(11) 0.031(10) Uiso d D 1 . . H
H2D 0.584(2) 0.1221(18) 0.1935(19) 0.037(11) Uiso d D 1 . . H
H1C 0.548(3) 0.291(4) 0.0189(12) 0.054(14) Uiso d D 1 . . H
H6D 0.420(3) 0.067(4) 0.0234(11) 0.048(12) Uiso d D 1 . . H
H6C 0.4763(17) 0.011(3) 0.0670(19) 0.039(11) Uiso d D 1 . . H
H5D 0.382(3) 0.116(4) 0.2401(13) 0.044(12) Uiso d D 1 . . H
H3C 0.4376(18) 0.462(2) 0.1950(18) 0.027(9) Uiso d D 1 . . H
H3D 0.398(3) 0.395(4) 0.2386(10) 0.055(13) Uiso d D 1 . . H

loop_
_atom_site_aniso_label
_atom_site_aniso_U_11
_atom_site_aniso_U_22
_atom_site_aniso_U_33
_atom_site_aniso_U_12
_atom_site_aniso_U_13
_atom_site_aniso_U_23
Cd1 0.02701(13) 0.03150(13) 0.02006(12) 0.00162(8) 0.00162(9) 0.00239(7)
N1 0.0351(16) 0.0348(16) 0.0413(18) 0.0020(13) 0.0124(14) 0.0086(14)
N2 0.0404(17) 0.0319(15) 0.0323(16) 0.0044(13) -0.0076(13) -0.0013(12)
N3 0.0405(16) 0.0345(15) 0.0162(12) -0.0058(12) 0.0033(11) -0.0048(10)
N4 0.0278(13) 0.0306(14) 0.0217(12) 0.0023(11) -0.0022(10) -0.0015(10)
N5 0.0295(15) 0.0383(15) 0.0254(14) -0.0033(12) 0.0017(12) 0.0039(11)
N6 0.0396(17) 0.0371(15) 0.0244(14) 0.0153(13) -0.0035(12) -0.0055(11)
C2 0.0306(19) 0.040(2) 0.061(3) 0.0014(15) -0.0097(18) -0.0065(17)
C1 0.0331(19) 0.0345(19) 0.058(3) -0.0006(14) 0.0100(18) -0.0022(16)
C3 0.0379(18) 0.0331(17) 0.0318(17) 0.0048(14) 0.0050(14) -0.0084(13)
C4 0.0351(17) 0.0306(16) 0.0293(16) 0.0048(13) -0.0035(13) -0.0012(12)
C5 0.041(2) 0.0319(17) 0.042(2) -0.0007(15) -0.0039(16) 0.0075(15)
C6 0.044(2) 0.0280(16) 0.043(2) 0.0029(14) -0.0110(16) -0.0068(14)
O10 0.0489(16) 0.0518(16) 0.0205(11) -0.0044(12) 0.0014(10) 0.0049(10)
O11 0.0342(13) 0.0391(13) 0.0256(11) -0.0047(10) -0.0014(9) -0.0069(10)
O12 0.0501(16) 0.0372(14) 0.0495(16) -0.0209(12) -0.0042(13) 0.0067(12)
N10 0.0266(13) 0.0250(12) 0.0224(12) -0.0002(10) -0.0020(10) 0.0034(9)

loop_
_atom_type_symbol
_atom_type_description
_atom_type_scat_dispersion_real
_atom_type_scat_dispersion_imag
_atom_type_scat_source
C C 0.0033 0.0016 'International Tables Vol C Tables 4.2.6.8 and 6.1.1.4'
H H 0.0000 0.0000 'International Tables Vol C Tables 4.2.6.8 and 6.1.1.4'
N N 0.0061 0.0033 'International Tables Vol C Tables 4.2.6.8 and 6.1.1.4'
O O 0.0106 0.0060 'International Tables Vol C Tables 4.2.6.8 and 6.1.1.4'
Cd Cd -0.8075 1.2024 'International Tables Vol C Tables 4.2.6.8 and 6.1.1.4'

loop_
_geom_angle_atom_site_label_1
_geom_angle_atom_site_label_2
_geom_angle_atom_site_label_3
_geom_angle
_geom_angle_publ_flag
N4 Cd1 N5 102.16(10) ?
N1 Cd1 N2 74.45(12) y
N3 Cd1 N4 75.38(10) y
N5 Cd1 N6 74.52(11) y
N5 Cd1 N3 91.03(10) ?
N4 Cd1 N1 93.54(11) ?
N5 Cd1 N1 161.31(11) ?
N3 Cd1 N1 102.82(11) ?
N4 Cd1 N6 92.23(10) ?
N3 Cd1 N6 158.76(11) ?
N1 Cd1 N6 94.99(12) ?
N4 Cd1 N2 162.73(11) ?
N5 Cd1 N2 92.11(11) ?
N3 Cd1 N2 94.91(11) ?
N6 Cd1 N2 101.01(10) ?
C1 N1 Cd1 109.1(2) ?
C1 N1 H1D 113(2) ?
Cd1 N1 H1D 107(2) ?
C1 N1 H1C 112(3) ?
Cd1 N1 H1C 107(3) ?
H1D N1 H1C 109(4) ?
C2 N2 Cd1 108.2(2) ?
C2 N2 H2C 111(3) ?
Cd1 N2 H2C 109(3) ?
C2 N2 H2D 110(3) ?
Cd1 N2 H2D 107(3) ?
H2C N2 H2D 112(4) ?
C3 N3 Cd1 108.67(19) ?
C3 N3 H3C 108(2) ?
Cd1 N3 H3C 113(2) ?
C3 N3 H3D 114(3) ?
Cd1 N3 H3D 115(3) ?
H3C N3 H3D 98(4) ?
C4 N4 Cd1 109.17(19) ?
C4 N4 H4D 114(2) ?
Cd1 N4 H4D 109(2) ?
C4 N4 H4C 112(3) ?
Cd1 N4 H4C 107(2) ?
H4D N4 H4C 107(3) ?
C5 N5 Cd1 110.0(2) ?
C5 N5 H5C 110(3) ?
Cd1 N5 H5C 109(3) ?
C5 N5 H5D 112(3) ?
Cd1 N5 H5D 102(3) ?
H5C N5 H5D 114(4) ?
C6 N6 Cd1 108.9(2) ?
C6 N6 H6D 113(3) ?
Cd1 N6 H6D 109(3) ?
C6 N6 H6C 110(3) ?
Cd1 N6 H6C 112(3) ?
H6D N6 H6C 105(3) ?
N2 C2 C1 110.6(3) ?
N2 C2 H2A 109.5 ?
C1 C2 H2A 109.5 ?
N2 C2 H2B 109.5 ?
C1 C2 H2B 109.5 ?
H2A C2 H2B 108.1 ?
N1 C1 C2 109.7(3) ?
N1 C1 H1A 109.7 ?
C2 C1 H1A 109.7 ?
N1 C1 H1B 109.7 ?
C2 C1 H1B 109.7 ?
H1A C1 H1B 108.2 ?
N3 C3 C4 110.9(3) ?
N3 C3 H3A 109.5 ?
C4 C3 H3A 109.5 ?
N3 C3 H3B 109.5 ?
C4 C3 H3B 109.5 ?
H3A C3 H3B 108.0 ?
N4 C4 C3 109.8(3) ?
N4 C4 H4A 109.7 ?
C3 C4 H4A 109.7 ?
N4 C4 H4B 109.7 ?
C3 C4 H4B 109.7 ?
H4A C4 H4B 108.2 ?
N5 C5 C6 110.5(3) ?
N5 C5 H5A 109.6 ?
C6 C5 H5A 109.6 ?
N5 C5 H5B 109.6 ?
C6 C5 H5B 109.6 ?
H5A C5 H5B 108.1 ?
N6 C6 C5 110.1(3) ?
N6 C6 H6A 109.6 ?
C5 C6 H6A 109.6 ?
N6 C6 H6B 109.6 ?
C5 C6 H6B 109.6 ?
H6A C6 H6B 108.1 ?
O21 N20 O22 125.0(7) ?
O21 N20 O20 116.9(7) ?
O22 N20 O20 116.6(7) ?
O21B N20B O20B 124.0(8) ?
O21B N20B O22B 120.5(8) ?
O20B N20B O22B 114.4(8) ?
O10 N10 O12 120.6(3) ?
O10 N10 O11 120.0(3) ?
O12 N10 O11 119.4(3) ?

loop_
_geom_bond_atom_site_label_1
_geom_bond_atom_site_label_2
_geom_bond_distance
_geom_bond_publ_flag
Cd1 N1 2.364(3) y
Cd1 N2 2.400(3) y
Cd1 N3 2.362(3) y
Cd1 N4 2.347(3) y
Cd1 N5 2.355(3) y
Cd1 N6 2.382(3) y
N1 C1 1.473(5) y
N1 H1D 0.849(18) ?
N1 H1C 0.863(19) ?
N2 C2 1.476(5) y
N2 H2C 0.832(19) ?
N2 H2D 0.851(18) ?
N3 C3 1.469(5) y
N3 H3C 0.849(18) ?
N3 H3D 0.835(19) ?
N4 C4 1.474(4) y
N4 H4D 0.851(18) ?
N4 H4C 0.842(18) ?
N5 C5 1.461(5) y
N5 H5C 0.836(18) ?
N5 H5D 0.831(18) ?
N6 C6 1.466(5) y
N6 H6D 0.861(18) ?
N6 H6C 0.839(18) ?
C2 C1 1.499(6) y
C2 H2A 0.9700 ?
C2 H2B 0.9700 ?
C1 H1A 0.9700 ?
C1 H1B 0.9700 ?
C3 C4 1.514(5) y
C3 H3A 0.9700 ?
C3 H3B 0.9700 ?
C4 H4A 0.9700 ?
C4 H4B 0.9700 ?
C5 C6 1.515(5) y
C5 H5A 0.9700 ?
C5 H5B 0.9700 ?
C6 H6A 0.9700 ?
C6 H6B 0.9700 ?
N20 O21 1.205(8) ?
N20 O22 1.217(8) ?
N20 O20 1.280(8) ?
N20B O21B 1.213(8) ?
N20B O20B 1.261(9) ?
N20B O22B 1.319(10) ?
O10 N10 1.240(3) ?
O11 N10 1.255(3) ?
O12 N10 1.243(3) ?

loop_
_geom_hbond_atom_site_label_D
_geom_hbond_atom_site_label_H
_geom_hbond_atom_site_label_A
_geom_hbond_site_symmetry_A
_geom_hbond_distance_DH
_geom_hbond_distance_HA
_geom_hbond_distance_DA
_geom_hbond_angle_DHA
_geom_hbond_publ_flag
N4 H4D O10 . 0.85(2) 2.31(2) 3.163(4) 175(3) y
N5 H5C O11 . 0.84(2) 2.21(2) 3.026(4) 166(4) y
N4 H4C O10 2_555 0.84(2) 2.46(3) 2.991(3) 122(3) y
N6 H6D O10 2_555 0.86(2) 2.29(3) 3.050(4) 148(4) y
N2 H2D O12 6_655 0.85(2) 2.21(2) 2.976(4) 150(3) y
N6 H6C O12 6_655 0.84(2) 2.29(3) 3.022(4) 146(4) y
N3 H3D O11 7_555 0.84(2) 2.31(3) 3.047(4) 147(4) y
